data_4345385
loop_
_publ_author_name
'Liu, Chao'
'Yang, Weiting'
'Qu, Ning'
'Li, Lei-Jiao'
'Pan, Qing-Jiang'
'Sun, Zhong-Ming'

_publ_section_title
;
 Construction of Uranyl Organic Hybrids by Phosphonate and in Situ
 Generated Carboxyphosphonate Ligands.
;
_journal_issue 3
_journal_name_full 'Inorganic chemistry'
_journal_page_first 1669
_journal_page_last 1678
_journal_paper_doi 10.1021/acs.inorgchem.6b02765
_journal_volume 56
_journal_year 2017
_chemical_formula_moiety 'C28 H20 O46 P8 U5, 3(H2 O)'
_chemical_formula_sum 'C28 H26 O49 P8 U5'
_chemical_formula_weight 2584.40
_chemical_name_systematic
;
 ? 
;
_space_group_crystal_system triclinic
_space_group_IT_number 2
_space_group_name_Hall '-P 1'
_space_group_name_H-M_alt 'P -1'
_symmetry_space_group_name_Hall '-P 1'
_symmetry_space_group_name_H-M 'P -1'
_atom_sites_solution_hydrogens geom
_atom_sites_solution_primary direct
_atom_sites_solution_secondary difmap
_audit_creation_date 2008-06-16
_audit_creation_method
;
Olex2 1.2
(compiled 2016.11.30 svn.r3356 for OlexSys, GUI svn.r5269)
;
_cell_angle_alpha 98.3060(10)
_cell_angle_beta 93.8760(10)
_cell_angle_gamma 96.2960(10)
_cell_formula_units_Z 2
_cell_length_a 14.3893(7)
_cell_length_b 14.7147(7)
_cell_length_c 15.3534(8)
_cell_measurement_reflns_used 5428
_cell_measurement_temperature 296(2)
_cell_measurement_theta_max 26.06
_cell_measurement_theta_min 2.33
_cell_volume 3185.8(3)
_computing_cell_refinement 'SAINT v8.34A (Bruker, 2013)'
_computing_data_reduction 'SAINT v8.34A (Bruker, 2013)'
_computing_molecular_graphics 'Olex2 (Dolomanov et al., 2009)'
_computing_publication_material 'Olex2 (Dolomanov et al., 2009)'
_computing_structure_refinement 'XL (Sheldrick, 2008)'
_computing_structure_solution 'SIR2004 (Burla et al., 2007)'
_diffrn_ambient_temperature 296.15
_diffrn_measured_fraction_theta_full 0.994
_diffrn_measured_fraction_theta_max 0.994
_diffrn_measurement_device_type 'CCD area detector'
_diffrn_measurement_method 'phi and omega scans'
_diffrn_radiation_monochromator graphite
_diffrn_radiation_type MoK\a
_diffrn_radiation_wavelength 0.71073
_diffrn_reflns_av_R_equivalents 0.0334
_diffrn_reflns_av_unetI/netI 0.0609
_diffrn_reflns_limit_h_max 17
_diffrn_reflns_limit_h_min -16
_diffrn_reflns_limit_k_max 18
_diffrn_reflns_limit_k_min -18
_diffrn_reflns_limit_l_max 16
_diffrn_reflns_limit_l_min -18
_diffrn_reflns_number 20337
_diffrn_reflns_theta_full 26.11
_diffrn_reflns_theta_max 26.11
_diffrn_reflns_theta_min 1.41
_diffrn_source 'fine-focus sealed tube'
_exptl_absorpt_coefficient_mu 12.977
_exptl_absorpt_correction_T_max 0.7453
_exptl_absorpt_correction_T_min 0.5049
_exptl_absorpt_correction_type multi-scan
_exptl_absorpt_process_details
;
SADABS-2012/1 (Bruker,2012) was used for absorption correction.
wR2(int) was 0.1055 before and 0.0385 after correction.
The Ratio of minimum to maximum transmission is 0.6774.
The \l/2 correction factor is 0.0015.
;
_exptl_crystal_colour yellow
_exptl_crystal_colour_primary yellow
_exptl_crystal_density_diffrn 2.694
_exptl_crystal_density_method 'not measured'
_exptl_crystal_description block
_exptl_crystal_F_000 2332
_exptl_crystal_size_max 0.3
_exptl_crystal_size_mid 0.2
_exptl_crystal_size_min 0.2
_refine_diff_density_max 6.964
_refine_diff_density_min -3.595
_refine_diff_density_rms 0.400
_refine_ls_extinction_method none
_refine_ls_goodness_of_fit_ref 1.063
_refine_ls_hydrogen_treatment constr
_refine_ls_matrix_type full
_refine_ls_number_parameters 820
_refine_ls_number_reflns 12583
_refine_ls_number_restraints 85
_refine_ls_restrained_S_all 1.095
_refine_ls_R_factor_all 0.0644
_refine_ls_R_factor_gt 0.0494
_refine_ls_shift/su_max 0.000
_refine_ls_shift/su_mean 0.000
_refine_ls_structure_factor_coef Fsqd
_refine_ls_weighting_details 'calc w=1/[\s^2^(Fo^2^)+(0.0780P)^2^+34.3939P] where P=(Fo^2^+2Fc^2^)/3'
_refine_ls_weighting_scheme calc
_refine_ls_wR_factor_gt 0.1325
_refine_ls_wR_factor_ref 0.1460
_reflns_number_gt 10136
_reflns_number_total 12583
_reflns_threshold_expression >2sigma(I)
_cod_data_source_file ic6b02765_si_002.cif
_cod_data_source_block 1
_cod_database_code 4345385
_olex2_refinement_description
;
1. Fixed Uiso
 At 1.2 times of:
  All C(H) groups
 At 1.5 times of:
  All O(H) groups, All O(H,H) groups
2. Restrained distances
 H12_$1-H22_$2
 2.5 with sigma of 0.02
3. Uiso/Uaniso restraints and constraints
Uanis(O34) \\sim Ueq, Uanis(O33) \\sim Ueq, Uanis(C14) \\sim Ueq, Uanis(C10)
\\sim Ueq, Uanis(O37) \\sim Ueq, Uanis(C7) \\sim Ueq, Uanis(O38) \\sim Ueq,
Uanis(C5) \\sim Ueq, Uanis(C6) \\sim Ueq, Uanis(C3) \\sim Ueq, Uanis(O27) \\sim
Ueq: with sigma of 0.01 and sigma for terminal atoms of 0.02
Uanis(O12) \\sim Ueq: with sigma of 0.01 and sigma for terminal atoms of 0.02
Uanis(O31) \\sim Ueq, Uanis(O32) \\sim Ueq: with sigma of 0.01 and sigma for
terminal atoms of 0.02
4.a Free rotating group:
 O6W(H6WA,H6WB), O8W(H8WA,H8WB), O1AA(H1AA,H1AB)
4.b Aromatic/amide H refined with riding coordinates:
 C2(H2), C4(H4), C6(H6), C9(H9), C11(H11), C13(H13), C16(H16), C18(H18),
 C20(H20), C23(H23), C25(H25), C27(H27)
4.c Tetrahedral OH refined with riding coordinates:
 O12(H12), O17(H17), O22(H22), O28(H28), O30(H30), O33(H33), O35(H35), O38(H38)
;
_olex2_submission_special_instructions 'No special instructions were received'

loop_
_space_group_symop_id
_space_group_symop_operation_xyz
1 'x, y, z'
2 '-x, -y, -z'

loop_
_atom_site_label
_atom_site_type_symbol
_atom_site_fract_x
_atom_site_fract_y
_atom_site_fract_z
_atom_site_U_iso_or_equiv
_atom_site_adp_type
_atom_site_occupancy
_atom_site_calc_flag
_atom_site_refinement_flags_posn
_atom_site_refinement_flags_adp
U1 U 0.71786(3) -0.02220(3) 0.62442(3) 0.01403(12) Uani 1 d . .
U2 U 0.69991(3) -0.02873(3) 0.88367(3) 0.01499(12) Uani 1 d . .
U3 U 0.92650(3) -0.07462(3) 0.24699(3) 0.01645(12) Uani 1 d . .
U4 U 0.60350(3) 0.60731(3) 0.74387(3) 0.02036(13) Uani 1 d . .
U5 U 0.53467(3) -0.24140(3) 0.29558(3) 0.02169(13) Uani 1 d . .
P1 P 0.6070(3) 0.4116(2) 0.8739(3) 0.0268(8) Uani 1 d . .
P2 P 0.8377(2) 0.1275(2) 0.8297(2) 0.0166(7) Uani 1 d . .
P3 P 0.5367(2) -0.2317(2) 0.9266(2) 0.0187(7) Uani 1 d . .
P4 P 0.2760(2) 0.0052(2) 0.8774(2) 0.0180(7) Uani 1 d . .
P5 P 0.4401(2) 0.1597(2) 0.3176(2) 0.0132(6) Uani 1 d . .
P6 P 0.7278(2) -0.0561(2) 0.3824(2) 0.0127(6) Uani 1 d . .
P7 P 0.9229(2) 0.1400(2) 0.5783(2) 0.0202(7) Uani 1 d . .
P8 P 0.6529(3) 0.3809(2) 0.6181(3) 0.0273(8) Uani 1 d . .
O1 O 0.7975(6) -0.0980(6) 0.6504(6) 0.022(2) Uani 1 d . .
O2 O 0.6365(7) 0.0532(6) 0.5981(6) 0.026(2) Uani 1 d . .
O3 O 0.7578(6) 0.0653(6) 0.7674(6) 0.0204(19) Uani 1 d . .
O4 O 0.8377(7) 0.0785(6) 0.5946(6) 0.025(2) Uani 1 d . .
O5 O 0.7210(7) -0.0719(6) 0.4774(6) 0.022(2) Uani 1 d . .
O6 O 0.8246(7) 0.0966(7) 0.9194(6) 0.030(2) Uani 1 d . .
O7 O 0.9324(7) 0.1224(7) 0.7992(7) 0.033(2) Uani 1 d . .
O8 O 0.6183(7) 0.0490(6) 0.9142(6) 0.028(2) Uani 1 d . .
O9 O 0.7819(6) -0.1059(6) 0.8519(6) 0.025(2) Uani 1 d . .
O10 O 0.5979(6) -0.1474(6) 0.9124(7) 0.027(2) Uani 1 d . .
O11 O 0.5605(7) -0.3239(6) 0.8821(7) 0.029(2) Uani 1 d . .
O12 O 0.5206(13) -0.2656(13) 1.0123(12) 0.139(8) Uani 1 d . U
H12 H 0.5433 -0.2257 1.0534 0.209 Uiso 1 calc DR .
O13 O 0.8632(7) -0.1834(7) 0.2062(7) 0.032(2) Uani 1 d . .
O14 O 0.9873(7) 0.0356(7) 0.2862(7) 0.030(2) Uani 1 d . .
O15 O 0.8306(6) -0.0457(7) 0.3637(6) 0.024(2) Uani 1 d . .
O16 O 0.6674(7) -0.1328(7) 0.3212(7) 0.031(2) Uani 1 d . .
O17 O 0.8774(9) 0.2842(9) 0.3716(14) 0.095(7) Uani 1 d . .
H17 H 0.9111 0.3335 0.3753 0.142 Uiso 1 calc R .
O18 O 0.4860(7) 0.5630(7) 0.7103(7) 0.034(2) Uani 1 d . .
O19 O 0.7195(7) 0.6511(8) 0.7777(8) 0.041(3) Uani 1 d . .
O20 O 0.2516(6) 0.0385(6) 0.9706(6) 0.023(2) Uani 1 d . .
O21 O 0.1969(7) 0.0042(7) 0.8093(6) 0.030(2) Uani 1 d . .
O22 O 0.3611(8) 0.0573(8) 0.8504(8) 0.045(3) Uani 1 d . .
H22 H 0.3791 0.1022 0.8883 0.068 Uiso 1 calc DR .
O23 O 0.5880(8) -0.3218(8) 0.3494(9) 0.048(3) Uani 1 d . .
O24 O 0.4807(7) -0.1589(7) 0.2458(6) 0.028(2) Uani 1 d . .
O25 O 0.6535(8) 0.4793(7) 0.6568(7) 0.035(2) Uani 1 d . .
O26 O 0.6120(8) 0.5019(8) 0.8413(7) 0.038(3) Uani 1 d . .
O27 O 0.5290(8) 0.3397(8) 0.8363(9) 0.054(3) Uani 1 d . U
O28 O 0.5971(9) 0.4270(9) 0.9765(8) 0.051(3) Uani 1 d . .
H28 H 0.6159 0.4809 0.9972 0.076 Uiso 1 calc R .
O29 O 0.6091(7) 0.3079(7) 0.6670(9) 0.045(3) Uani 1 d . .
O30 O 0.6053(8) 0.3642(9) 0.5229(8) 0.049(3) Uani 1 d . .
H30 H 0.6176 0.4103 0.4996 0.073 Uiso 1 calc R .
O31 O 0.9850(10) 0.5791(10) 0.6160(14) 0.086(5) Uani 1 d . U
O32 O 1.0965(10) 0.4861(11) 0.6211(14) 0.092(5) Uani 1 d . U
O33 O 0.1978(11) -0.4291(10) 0.8513(14) 0.092(5) Uani 1 d . U
H33 H 0.1500 -0.4658 0.8470 0.138 Uiso 1 calc R .
O34 O 0.0942(10) -0.3275(10) 0.8431(15) 0.098(6) Uani 1 d . U
O35 O 0.9460(8) 0.1095(8) 0.4803(7) 0.037(3) Uani 1 d . .
H35 H 0.9829 0.1499 0.4655 0.056 Uiso 1 calc R .
O36 O 1.0102(6) 0.1417(7) 0.6364(7) 0.029(2) Uani 1 d . .
O37 O 1.0439(11) 0.4489(11) 0.8365(15) 0.098(6) Uani 1 d . U
O38 O 0.9479(12) 0.5575(11) 0.8425(16) 0.112(7) Uani 1 d . U
H38 H 0.9968 0.5926 0.8454 0.169 Uiso 1 calc R .
O39 O 0.3859(6) 0.0739(6) 0.2593(6) 0.0163(18) Uani 1 d . .
O40 O 0.4340(7) 0.2466(6) 0.2792(6) 0.024(2) Uani 1 d . .
O41 O 0.3981(6) 0.1614(6) 0.4070(6) 0.0186(19) Uani 1 d . .
O42 O 0.7687(9) 0.3752(8) 0.3586(11) 0.063(4) Uani 1 d . .
O1W O 0.9436(12) -0.0532(12) 0.0877(9) 0.079(5) Uani 1 d . .
O2W O 0.6326(13) 0.6410(9) 0.5916(9) 0.074(5) Uani 1 d . .
O3W O 0.6590(8) -0.2714(8) 0.1887(7) 0.045(3) Uani 1 d . .
O4W O 0.5120(7) -0.1523(8) 0.4354(7) 0.039(3) Uani 1 d . .
C1 C 0.7179(10) 0.3686(10) 0.8574(13) 0.039(4) Uani 1 d . .
C2 C 0.7284(9) 0.2744(8) 0.8497(9) 0.020(3) Uani 1 d . .
H2 H 0.6771 0.2308 0.8522 0.024 Uiso 1 calc R .
C3 C 0.8183(9) 0.2465(8) 0.8381(9) 0.021(3) Uani 1 d . U
C4 C 0.8944(10) 0.3121(11) 0.8384(15) 0.053(6) Uani 1 d . .
H4 H 0.9536 0.2938 0.8313 0.064 Uiso 1 calc R .
C5 C 0.8832(13) 0.4057(12) 0.8492(15) 0.053(5) Uani 1 d . U
C6 C 0.7944(11) 0.4356(12) 0.8623(13) 0.045(4) Uani 1 d . U
H6 H 0.7876 0.4982 0.8738 0.054 Uiso 1 calc R .
C7 C 0.9678(16) 0.4740(16) 0.8491(18) 0.070(6) Uani 1 d . U
C8 C 0.4176(8) -0.2161(9) 0.8968(9) 0.019(3) Uani 1 d . .
C9 C 0.3463(10) -0.2900(10) 0.8813(12) 0.036(4) Uani 1 d . .
H9 H 0.3594 -0.3503 0.8823 0.043 Uiso 1 calc R .
C10 C 0.2558(13) -0.2709(12) 0.8646(14) 0.048(4) Uani 1 d . U
C11 C 0.2354(10) -0.1836(11) 0.8550(12) 0.037(4) Uani 1 d . .
H11 H 0.1748 -0.1740 0.8368 0.044 Uiso 1 calc R .
C12 C 0.3056(9) -0.1106(9) 0.8724(8) 0.020(3) Uani 1 d . .
C13 C 0.3983(9) -0.1263(8) 0.8890(8) 0.019(3) Uani 1 d . .
H13 H 0.4467 -0.0779 0.8948 0.022 Uiso 1 calc R .
C14 C 0.1760(14) -0.3481(14) 0.8520(16) 0.060(5) Uani 1 d . U
C15 C 0.5625(8) 0.1467(8) 0.3348(7) 0.014(2) Uani 1 d . .
C16 C 0.5911(9) 0.0603(8) 0.3483(8) 0.018(3) Uani 1 d . .
H16 H 0.5469 0.0086 0.3450 0.021 Uiso 1 calc R .
C17 C 0.6862(8) 0.0536(8) 0.3664(8) 0.015(2) Uani 1 d . .
C18 C 0.7518(10) 0.1313(9) 0.3691(9) 0.025(3) Uani 1 d . .
H18 H 0.8155 0.1264 0.3784 0.031 Uiso 1 calc R .
C19 C 0.7228(10) 0.2140(9) 0.3582(10) 0.026(3) Uani 1 d . .
C20 C 0.6275(8) 0.2245(9) 0.3419(9) 0.021(3) Uani 1 d . .
H20 H 0.6088 0.2820 0.3361 0.025 Uiso 1 calc R .
C21 C 0.7945(10) 0.2975(11) 0.3631(14) 0.043(4) Uani 1 d . .
C22 C 0.8921(9) 0.2551(10) 0.5866(10) 0.026(3) Uani 1 d . .
C23 C 0.7974(10) 0.2721(9) 0.5942(10) 0.026(3) Uani 1 d . .
H23 H 0.7506 0.2224 0.5898 0.031 Uiso 1 calc R .
C24 C 0.7737(10) 0.3618(9) 0.6083(12) 0.033(4) Uani 1 d . .
C25 C 0.8416(12) 0.4344(11) 0.6130(15) 0.056(6) Uani 1 d . .
H25 H 0.8253 0.4943 0.6195 0.067 Uiso 1 calc R .
C26 C 0.9367(12) 0.4201(11) 0.6080(18) 0.063(7) Uani 1 d . .
C27 C 0.9605(11) 0.3303(10) 0.5931(15) 0.051(5) Uani 1 d . .
H27 H 1.0227 0.3207 0.5874 0.061 Uiso 1 calc R .
C28 C 1.0116(13) 0.4997(12) 0.619(2) 0.079(9) Uani 1 d . .
O6W O 0.3380(16) 0.3949(12) 0.9657(13) 0.089(6) Uani 1 d . .
H6WA H 0.3059 0.3508 0.9845 0.134 Uiso 1 d G .
H6WB H 0.3960 0.3892 0.9732 0.134 Uiso 1 d G .
O8W O 0.8990(17) -0.230(2) 0.757(3) 0.146(10) Uani 1 d . .
H8WA H 0.9440 -0.2000 0.7913 0.219 Uiso 1 d G .
H8WB H 0.9143 -0.2351 0.7039 0.219 Uiso 1 d G .
O1AA O 0.804(3) -0.236(2) 0.483(2) 0.185(14) Uani 1 d . .
H1AA H 0.8241 -0.2738 0.4432 0.278 Uiso 1 d G .
H1AB H 0.8331 -0.2394 0.5328 0.278 Uiso 1 d G .

loop_
_atom_site_aniso_label
_atom_site_aniso_U_11
_atom_site_aniso_U_22
_atom_site_aniso_U_33
_atom_site_aniso_U_23
_atom_site_aniso_U_13
_atom_site_aniso_U_12
U1 0.0156(2) 0.0122(2) 0.0147(2) 0.00250(17) 0.00107(18) 0.00280(17)
U2 0.0178(2) 0.0137(2) 0.0133(2) 0.00214(17) 0.00025(18) 0.00186(17)
U3 0.0142(2) 0.0171(2) 0.0190(2) 0.00354(18) 0.00160(18) 0.00490(18)
U4 0.0225(3) 0.0109(2) 0.0284(3) 0.00309(19) 0.0017(2) 0.00534(18)
U5 0.0198(3) 0.0140(2) 0.0303(3) 0.0012(2) -0.0013(2) 0.00267(18)
P1 0.0258(19) 0.0122(16) 0.040(2) -0.0019(15) -0.0050(17) 0.0054(14)
P2 0.0144(15) 0.0135(15) 0.0214(17) 0.0012(13) 0.0019(13) 0.0014(12)
P3 0.0189(16) 0.0146(16) 0.0242(18) 0.0073(13) 0.0025(14) 0.0034(13)
P4 0.0228(17) 0.0181(16) 0.0146(16) 0.0041(13) -0.0002(13) 0.0076(13)
P5 0.0160(15) 0.0091(14) 0.0150(15) 0.0030(12) 0.0014(12) 0.0025(12)
P6 0.0138(15) 0.0125(15) 0.0116(15) 0.0015(11) 0.0000(12) 0.0014(12)
P7 0.0173(16) 0.0179(17) 0.0275(19) 0.0094(14) 0.0023(14) 0.0038(13)
P8 0.0208(18) 0.0188(17) 0.041(2) -0.0017(16) 0.0045(16) 0.0055(14)
O1 0.028(5) 0.020(5) 0.025(5) 0.010(4) 0.010(4) 0.015(4)
O2 0.028(5) 0.022(5) 0.033(6) 0.013(4) 0.003(4) 0.011(4)
O3 0.026(5) 0.015(4) 0.021(5) 0.004(4) 0.003(4) 0.001(4)
O4 0.029(5) 0.021(5) 0.025(5) 0.005(4) 0.006(4) -0.004(4)
O5 0.033(5) 0.018(5) 0.017(5) 0.005(4) 0.006(4) 0.003(4)
O6 0.035(6) 0.028(5) 0.023(5) 0.007(4) -0.006(4) -0.009(4)
O7 0.025(5) 0.035(6) 0.041(6) 0.004(5) 0.009(5) 0.008(4)
O8 0.033(6) 0.021(5) 0.027(5) -0.004(4) 0.000(4) 0.010(4)
O9 0.021(5) 0.023(5) 0.032(5) 0.006(4) 0.004(4) 0.003(4)
O10 0.021(5) 0.025(5) 0.034(6) 0.007(4) 0.002(4) -0.003(4)
O11 0.036(6) 0.018(5) 0.036(6) 0.006(4) 0.011(5) 0.013(4)
O12 0.143(14) 0.224(17) 0.104(12) 0.114(12) 0.047(11) 0.118(13)
O13 0.023(5) 0.028(5) 0.040(6) -0.006(5) -0.006(5) 0.004(4)
O14 0.034(6) 0.021(5) 0.034(6) 0.000(4) 0.003(5) 0.000(4)
O15 0.017(5) 0.036(6) 0.025(5) 0.014(4) 0.007(4) 0.011(4)
O16 0.026(5) 0.025(5) 0.038(6) -0.010(4) -0.007(5) 0.002(4)
O17 0.032(7) 0.035(8) 0.22(2) 0.040(11) 0.014(10) -0.005(6)
O18 0.031(6) 0.029(6) 0.040(6) 0.006(5) -0.008(5) 0.000(4)
O19 0.024(5) 0.039(6) 0.059(8) 0.007(6) -0.001(5) 0.003(5)
O20 0.027(5) 0.030(5) 0.015(5) 0.006(4) 0.002(4) 0.013(4)
O21 0.043(6) 0.029(5) 0.021(5) 0.002(4) -0.007(4) 0.025(5)
O22 0.041(7) 0.043(7) 0.058(8) 0.018(6) 0.021(6) 0.006(5)
O23 0.033(6) 0.035(6) 0.089(10) 0.034(7) 0.016(6) 0.018(5)
O24 0.031(5) 0.024(5) 0.029(5) 0.003(4) -0.006(4) 0.005(4)
O25 0.046(6) 0.021(5) 0.040(6) 0.001(5) 0.012(5) 0.016(5)
O26 0.054(7) 0.037(6) 0.031(6) 0.014(5) 0.007(5) 0.023(5)
O27 0.029(5) 0.041(6) 0.082(7) -0.025(5) 0.003(5) 0.000(5)
O28 0.064(8) 0.053(8) 0.037(7) 0.020(6) 0.008(6) 0.001(6)
O29 0.027(6) 0.028(6) 0.082(9) 0.010(6) 0.012(6) 0.005(5)
O30 0.038(7) 0.057(8) 0.046(7) -0.012(6) -0.006(6) 0.008(6)
O31 0.047(8) 0.040(8) 0.172(15) 0.030(9) 0.009(9) -0.003(6)
O32 0.037(7) 0.056(9) 0.185(15) 0.032(10) 0.012(9) -0.009(7)
O33 0.058(9) 0.039(8) 0.177(15) 0.035(9) -0.013(10) -0.012(7)
O34 0.037(7) 0.043(8) 0.209(16) 0.032(10) -0.015(9) -0.010(6)
O35 0.037(6) 0.051(7) 0.028(6) 0.015(5) 0.011(5) 0.006(5)
O36 0.017(5) 0.038(6) 0.031(6) 0.006(5) -0.003(4) 0.005(4)
O37 0.043(8) 0.058(9) 0.198(16) 0.027(10) 0.019(10) 0.012(7)
O38 0.065(10) 0.047(8) 0.225(17) 0.043(11) -0.002(11) -0.016(7)
O39 0.017(4) 0.013(4) 0.018(4) 0.000(3) -0.002(4) 0.002(3)
O40 0.034(5) 0.012(4) 0.031(5) 0.012(4) 0.001(4) 0.012(4)
O41 0.015(4) 0.027(5) 0.014(4) 0.001(4) 0.006(4) 0.002(4)
O42 0.038(7) 0.021(6) 0.132(14) 0.017(7) 0.009(8) -0.001(5)
O1W 0.102(12) 0.118(14) 0.042(8) 0.036(9) 0.040(8) 0.068(11)
O2W 0.146(15) 0.045(8) 0.047(8) 0.019(6) 0.045(9) 0.043(9)
O3W 0.044(7) 0.049(7) 0.033(6) -0.017(5) 0.013(5) -0.009(5)
O4W 0.032(6) 0.057(7) 0.027(6) -0.002(5) -0.002(5) 0.013(5)
C1 0.019(7) 0.016(7) 0.082(13) 0.007(8) 0.004(8) 0.004(6)
C2 0.018(6) 0.010(6) 0.032(7) 0.001(5) -0.004(6) 0.006(5)
C3 0.017(5) 0.010(5) 0.034(6) -0.002(5) -0.002(5) -0.003(4)
C4 0.013(7) 0.023(8) 0.128(19) 0.024(10) 0.004(9) 0.004(6)
C5 0.046(8) 0.029(7) 0.083(9) 0.009(7) 0.003(7) -0.005(6)
C6 0.031(7) 0.031(7) 0.071(9) 0.007(7) -0.005(7) 0.000(6)
C7 0.059(9) 0.054(9) 0.099(11) 0.018(8) 0.001(8) 0.010(8)
C8 0.009(6) 0.022(7) 0.030(7) 0.008(6) 0.002(5) 0.007(5)
C9 0.029(8) 0.013(7) 0.069(12) 0.016(7) 0.006(8) 0.002(6)
C10 0.039(7) 0.037(7) 0.071(9) 0.021(7) 0.004(7) 0.000(6)
C11 0.014(7) 0.032(8) 0.063(11) 0.007(8) -0.005(7) -0.002(6)
C12 0.022(7) 0.026(7) 0.014(6) 0.009(5) 0.002(5) 0.005(5)
C13 0.015(6) 0.014(6) 0.024(7) -0.002(5) -0.005(5) 0.000(5)
C14 0.047(8) 0.043(8) 0.091(10) 0.017(8) -0.003(8) 0.006(7)
C15 0.018(6) 0.017(6) 0.008(6) 0.007(5) 0.004(5) 0.002(5)
C16 0.016(6) 0.015(6) 0.022(7) 0.002(5) 0.003(5) 0.002(5)
C17 0.014(6) 0.021(6) 0.008(6) -0.001(5) -0.002(5) -0.001(5)
C18 0.029(8) 0.018(7) 0.030(8) 0.001(6) 0.003(6) 0.006(6)
C19 0.024(7) 0.018(7) 0.035(8) 0.007(6) -0.004(6) -0.010(6)
C20 0.012(6) 0.015(6) 0.034(8) 0.000(5) -0.001(6) 0.007(5)
C21 0.019(8) 0.023(8) 0.089(14) 0.009(8) 0.005(8) 0.004(6)
C22 0.020(7) 0.024(7) 0.037(8) 0.006(6) 0.006(6) 0.003(6)
C23 0.023(7) 0.011(6) 0.047(9) 0.007(6) 0.006(6) 0.009(5)
C24 0.025(8) 0.013(7) 0.061(11) 0.004(7) 0.010(7) -0.002(6)
C25 0.037(10) 0.015(8) 0.113(18) 0.008(9) -0.008(10) 0.004(7)
C26 0.030(9) 0.016(8) 0.14(2) 0.022(11) 0.004(11) -0.002(7)
C27 0.023(8) 0.018(8) 0.115(17) 0.020(9) 0.005(9) 0.003(6)
C28 0.027(10) 0.023(9) 0.19(3) 0.012(13) 0.012(13) -0.008(8)
O6W 0.124(15) 0.065(11) 0.072(11) -0.008(9) -0.022(12) 0.029(10)
O8W 0.103(17) 0.11(2) 0.24(3) 0.05(2) 0.049(19) 0.046(15)
O1AA 0.29(4) 0.16(3) 0.12(2) 0.01(2) -0.04(3) 0.11(3)

loop_
_atom_type_symbol
_atom_type_description
_atom_type_scat_dispersion_real
_atom_type_scat_dispersion_imag
_atom_type_scat_source
C C 0.0033 0.0016 'International Tables Vol C Tables 4.2.6.8 and 6.1.1.4'
H H 0.0000 0.0000 'International Tables Vol C Tables 4.2.6.8 and 6.1.1.4'
O O 0.0106 0.0060 'International Tables Vol C Tables 4.2.6.8 and 6.1.1.4'
P P 0.1023 0.0942 'International Tables Vol C Tables 4.2.6.8 and 6.1.1.4'
U U -9.6767 9.6646 'International Tables Vol C Tables 4.2.6.8 and 6.1.1.4'

loop_
_geom_angle_atom_site_label_1
_geom_angle_atom_site_label_2
_geom_angle_atom_site_label_3
_geom_angle
_geom_angle_site_symmetry_1
_geom_angle_site_symmetry_3
P5 U1 U2 61.34(6) 2_656 .
O1 U1 U2 75.8(3) . .
O1 U1 P5 87.5(3) . 2_656
O1 U1 O2 179.3(4) . .
O1 U1 O3 88.6(4) . .
O1 U1 O4 90.1(4) . .
O1 U1 O5 91.2(4) . .
O1 U1 O39 90.1(3) . 2_656
O1 U1 O41 85.2(4) . 2_656
O2 U1 U2 104.1(3) . .
O2 U1 P5 91.9(3) . 2_656
O2 U1 O3 91.7(4) . .
O2 U1 O4 90.6(4) . .
O2 U1 O5 88.7(4) . .
O2 U1 O39 89.5(4) . 2_656
O2 U1 O41 94.1(4) . 2_656
O3 U1 U2 36.6(2) . .
O3 U1 P5 95.6(2) . 2_656
O3 U1 O39 66.7(3) . 2_656
O3 U1 O41 124.1(3) . 2_656
O4 U1 U2 113.9(2) . .
O4 U1 P5 175.1(2) . 2_656
O4 U1 O3 80.0(3) . .
O4 U1 O5 80.4(3) . .
O4 U1 O39 146.6(3) . 2_656
O4 U1 O41 155.2(3) . 2_656
O5 U1 U2 160.2(2) . .
O5 U1 P5 104.0(2) . 2_656
O5 U1 O3 160.4(3) . .
O5 U1 O39 132.9(3) . 2_656
O5 U1 O41 75.4(3) . 2_656
O39 U1 U2 34.73(18) 2_656 .
O39 U1 P5 29.12(19) 2_656 2_656
O41 U1 U2 88.6(2) 2_656 .
O41 U1 P5 28.7(2) 2_656 2_656
O41 U1 O39 57.9(3) 2_656 2_656
P2 U2 U1 62.22(6) . .
O3 U2 U1 33.9(2) . .
O3 U2 P2 30.0(2) . .
O6 U2 U1 90.5(2) . .
O6 U2 P2 28.7(2) . .
O6 U2 O3 58.6(3) . .
O6 U2 O39 124.9(3) . 2_656
O8 U2 U1 104.3(3) . .
O8 U2 P2 92.0(3) . .
O8 U2 O3 91.6(4) . .
O8 U2 O6 89.4(4) . .
O8 U2 O9 179.3(5) . .
O8 U2 O10 89.7(4) . .
O8 U2 O20 93.4(4) . 2_657
O8 U2 O39 90.0(4) . 2_656
O9 U2 U1 75.1(3) . .
O9 U2 P2 87.5(3) . .
O9 U2 O3 87.7(4) . .
O9 U2 O6 90.3(4) . .
O9 U2 O10 90.8(4) . .
O9 U2 O20 87.2(4) . 2_657
O9 U2 O39 89.7(4) . 2_656
O10 U2 U1 113.6(3) . .
O10 U2 P2 175.8(3) . .
O10 U2 O3 146.1(3) . .
O10 U2 O6 155.3(3) . .
O10 U2 O20 78.0(3) . 2_657
O10 U2 O39 79.8(3) . 2_656
O20 U2 U1 158.5(2) 2_657 .
O20 U2 P2 105.8(2) 2_657 .
O20 U2 O3 135.7(3) 2_657 .
O20 U2 O6 77.4(3) 2_657 .
O20 U2 O39 157.5(3) 2_657 2_656
O39 U2 U1 37.0(2) 2_656 .
O39 U2 P2 96.3(2) 2_656 .
O39 U2 O3 66.3(3) 2_656 .
O7 U3 O15 147.7(3) 2_756 .
O7 U3 O36 74.8(4) 2_756 2_756
O7 U3 O1W 69.4(4) 2_756 .
O13 U3 O7 92.5(4) . 2_756
O13 U3 O15 93.4(4) . .
O13 U3 O21 89.2(4) . 2_656
O13 U3 O36 87.7(4) . 2_756
O13 U3 O1W 87.4(6) . .
O14 U3 O7 88.6(4) . 2_756
O14 U3 O13 178.4(5) . .
O14 U3 O15 86.4(4) . .
O14 U3 O21 89.2(4) . 2_656
O14 U3 O36 93.8(4) . 2_756
O14 U3 O1W 91.8(5) . .
O15 U3 O1W 142.6(4) . .
O21 U3 O7 137.7(4) 2_656 2_756
O21 U3 O15 74.1(3) 2_656 .
O21 U3 O36 147.5(3) 2_656 2_756
O21 U3 O1W 68.5(4) 2_656 .
O36 U3 O15 73.8(3) 2_756 .
O36 U3 O1W 143.5(4) 2_756 .
O11 U4 O2W 142.2(4) 1_565 .
O18 U4 O11 90.9(4) . 1_565
O18 U4 O25 89.9(5) . .
O18 U4 O26 90.6(5) . .
O18 U4 O40 88.3(4) . 2_666
O18 U4 O2W 91.8(6) . .
O19 U4 O11 88.8(5) . 1_565
O19 U4 O18 179.7(5) . .
O19 U4 O25 90.3(5) . .
O19 U4 O26 89.2(5) . .
O19 U4 O40 91.7(4) . 2_666
O19 U4 O2W 88.5(6) . .
O25 U4 O11 149.0(3) . 1_565
O25 U4 O2W 68.7(4) . .
O26 U4 O11 71.8(4) . 1_565
O26 U4 O25 77.2(4) . .
O26 U4 O40 146.9(4) . 2_666
O26 U4 O2W 145.8(4) . .
O40 U4 O11 75.1(3) 2_666 1_565
O40 U4 O25 135.8(4) 2_666 .
O40 U4 O2W 67.3(4) 2_666 .
O16 U5 O27 130.1(4) . 2_656
O16 U5 O29 152.6(4) . 2_656
O16 U5 O3W 65.9(3) . .
O16 U5 O4W 77.0(4) . .
O23 U5 O16 93.3(5) . .
O23 U5 O27 99.4(6) . 2_656
O23 U5 O29 87.8(5) . 2_656
O23 U5 O3W 82.7(5) . .
O23 U5 O4W 90.8(5) . .
O24 U5 O16 86.3(4) . .
O24 U5 O23 177.8(6) . .
O24 U5 O27 82.5(5) . 2_656
O24 U5 O29 91.6(4) . 2_656
O24 U5 O3W 99.1(5) . .
O24 U5 O4W 87.0(4) . .
O27 U5 O3W 68.3(4) 2_656 .
O27 U5 O4W 149.7(4) 2_656 .
O29 U5 O27 76.4(4) 2_656 2_656
O29 U5 O3W 141.1(4) 2_656 .
O29 U5 O4W 75.7(4) 2_656 .
O4W U5 O3W 141.7(4) . .
O26 P1 O28 109.4(7) . .
O26 P1 C1 106.7(7) . .
O27 P1 O26 117.9(8) . .
O27 P1 O28 105.0(8) . .
O27 P1 C1 110.1(7) . .
O28 P1 C1 107.2(8) . .
O3 P2 U2 54.4(3) . .
O3 P2 C3 110.1(5) . .
O6 P2 U2 48.9(4) . .
O6 P2 O3 103.2(5) . .
O6 P2 C3 108.2(6) . .
O7 P2 U2 128.8(4) . .
O7 P2 O3 114.2(6) . .
O7 P2 O6 114.9(6) . .
O7 P2 C3 106.2(6) . .
C3 P2 U2 124.9(5) . .
O10 P3 O11 117.0(6) . .
O10 P3 O12 127.6(9) . .
O10 P3 C8 107.9(6) . .
O11 P3 C8 111.3(6) . .
O12 P3 O11 93.8(8) . .
O12 P3 C8 97.2(8) . .
O20 P4 C12 108.6(6) . .
O21 P4 O20 112.9(6) . .
O21 P4 C12 108.0(6) . .
O22 P4 O20 114.5(6) . .
O22 P4 O21 108.5(7) . .
O22 P4 C12 103.7(6) . .
O39 P5 U1 53.8(3) . 2_656
O39 P5 C15 111.1(5) . .
O40 P5 U1 130.4(4) . 2_656
O40 P5 O39 113.1(5) . .
O40 P5 O41 113.3(5) . .
O40 P5 C15 107.3(5) . .
O41 P5 U1 50.5(3) . 2_656
O41 P5 O39 104.2(5) . .
O41 P5 C15 107.7(5) . .
C15 P5 U1 122.1(4) . 2_656
O5 P6 O15 109.0(5) . .
O5 P6 C17 110.4(5) . .
O15 P6 C17 105.3(5) . .
O16 P6 O5 109.7(6) . .
O16 P6 O15 114.1(6) . .
O16 P6 C17 108.3(5) . .
O4 P7 O35 107.6(6) . .
O4 P7 C22 107.4(6) . .
O35 P7 C22 107.7(7) . .
O36 P7 O4 117.9(6) . .
O36 P7 O35 107.5(6) . .
O36 P7 C22 108.3(6) . .
O25 P8 O29 118.2(7) . .
O25 P8 O30 109.5(7) . .
O25 P8 C24 106.8(7) . .
O29 P8 O30 108.2(7) . .
O29 P8 C24 107.4(7) . .
O30 P8 C24 106.1(7) . .
U1 O3 U2 109.6(3) . .
P2 O3 U1 144.9(5) . .
P2 O3 U2 95.6(4) . .
P7 O4 U1 175.0(6) . .
P6 O5 U1 152.9(5) . .
P2 O6 U2 102.4(5) . .
P2 O7 U3 165.5(7) . 2_756
P3 O10 U2 174.3(7) . .
P3 O11 U4 139.6(6) . 1_545
P3 O12 H12 109.5 . .
P6 O15 U3 140.6(6) . .
P6 O16 U5 149.3(7) . .
C21 O17 H17 109.5 . .
P4 O20 U2 139.7(5) . 2_657
P4 O21 U3 149.7(6) . 2_656
P4 O22 H22 109.5 . .
P8 O25 U4 157.0(7) . .
P1 O26 U4 159.5(7) . .
P1 O27 U5 143.4(8) . 2_656
P1 O28 H28 109.5 . .
P8 O29 U5 142.9(7) . 2_656
P8 O30 H30 109.5 . .
C14 O33 H33 109.5 . .
P7 O35 H35 109.5 . .
P7 O36 U3 142.5(6) . 2_756
C7 O38 H38 109.5 . .
U2 O39 U1 108.2(3) 2_656 2_656
P5 O39 U1 97.1(4) . 2_656
P5 O39 U2 140.5(5) . 2_656
P5 O40 U4 162.2(6) . 2_666
P5 O41 U1 100.8(4) . 2_656
C2 C1 P1 122.5(11) . .
C6 C1 P1 115.5(12) . .
C6 C1 C2 121.7(14) . .
C1 C2 H2 120.5 . .
C1 C2 C3 118.9(12) . .
C3 C2 H2 120.5 . .
C2 C3 P2 121.6(9) . .
C4 C3 P2 118.4(11) . .
C4 C3 C2 119.9(12) . .
C3 C4 H4 119.8 . .
C3 C4 C5 120.4(15) . .
C5 C4 H4 119.8 . .
C4 C5 C6 120.9(16) . .
C4 C5 C7 118.3(18) . .
C6 C5 C7 120.7(17) . .
C1 C6 C5 117.8(16) . .
C1 C6 H6 121.1 . .
C5 C6 H6 121.1 . .
O37 C7 O38 123(2) . .
O37 C7 C5 121(2) . .
O38 C7 C5 113.5(19) . .
C9 C8 P3 121.9(10) . .
C9 C8 C13 120.6(12) . .
C13 C8 P3 117.5(9) . .
C8 C9 H9 121.0 . .
C10 C9 C8 118.0(14) . .
C10 C9 H9 121.0 . .
C9 C10 C14 119.7(16) . .
C11 C10 C9 122.1(15) . .
C11 C10 C14 118.1(16) . .
C10 C11 H11 120.3 . .
C12 C11 C10 119.3(14) . .
C12 C11 H11 120.3 . .
C11 C12 P4 119.3(11) . .
C11 C12 C13 120.2(13) . .
C13 C12 P4 120.4(10) . .
C8 C13 H13 120.5 . .
C12 C13 C8 119.0(12) . .
C12 C13 H13 120.5 . .
O33 C14 C10 116.6(17) . .
O34 C14 O33 125.4(19) . .
O34 C14 C10 118.0(17) . .
C16 C15 P5 120.7(9) . .
C20 C15 P5 118.5(9) . .
C20 C15 C16 120.7(11) . .
C15 C16 H16 120.3 . .
C17 C16 C15 119.3(11) . .
C17 C16 H16 120.3 . .
C16 C17 P6 121.5(9) . .
C16 C17 C18 119.7(12) . .
C18 C17 P6 118.8(10) . .
C17 C18 H18 120.0 . .
C19 C18 C17 120.1(13) . .
C19 C18 H18 120.0 . .
C18 C19 C20 122.2(12) . .
C18 C19 C21 119.4(13) . .
C20 C19 C21 118.5(12) . .
C15 C20 C19 118.0(12) . .
C15 C20 H20 121.0 . .
C19 C20 H20 121.0 . .
O17 C21 O42 123.5(15) . .
O17 C21 C19 116.4(14) . .
O42 C21 C19 120.1(13) . .
C23 C22 P7 120.5(10) . .
C27 C22 P7 121.0(11) . .
C27 C22 C23 118.4(13) . .
C22 C23 H23 119.5 . .
C24 C23 C22 121.0(13) . .
C24 C23 H23 119.5 . .
C23 C24 P8 119.9(10) . .
C25 C24 P8 120.4(12) . .
C25 C24 C23 119.6(14) . .
C24 C25 H25 119.6 . .
C24 C25 C26 120.8(15) . .
C26 C25 H25 119.6 . .
C25 C26 C28 120.7(16) . .
C27 C26 C25 119.6(14) . .
C27 C26 C28 119.7(16) . .
C22 C27 C26 120.5(15) . .
C22 C27 H27 119.7 . .
C26 C27 H27 119.7 . .
O31 C28 C26 116.6(17) . .
O32 C28 O31 122.8(16) . .
O32 C28 C26 120.1(17) . .
H6WA O6W H6WB 109.5 . .
H8WA O8W H8WB 109.5 . .
H1AA O1AA H1AB 109.5 . .

loop_
_geom_bond_atom_site_label_1
_geom_bond_atom_site_label_2
_geom_bond_distance
_geom_bond_site_symmetry_2
U1 U2 4.0204(7) .
U1 P5 3.137(3) 2_656
U1 O1 1.750(8) .
U1 O2 1.766(9) .
U1 O3 2.379(9) .
U1 O4 2.262(9) .
U1 O5 2.275(9) .
U1 O39 2.550(9) 2_656
U1 O41 2.464(9) 2_656
U2 P2 3.111(3) .
U2 O3 2.541(9) .
U2 O6 2.402(9) .
U2 O8 1.766(9) .
U2 O9 1.769(9) .
U2 O10 2.269(9) .
U2 O20 2.327(9) 2_657
U2 O39 2.411(8) 2_656
U3 O7 2.342(10) 2_756
U3 O13 1.760(10) .
U3 O14 1.759(9) .
U3 O15 2.353(9) .
U3 O21 2.330(9) 2_656
U3 O36 2.345(10) 2_756
U3 O1W 2.535(13) .
U4 O11 2.368(10) 1_565
U4 O18 1.759(10) .
U4 O19 1.738(10) .
U4 O25 2.357(10) .
U4 O26 2.312(10) .
U4 O40 2.341(8) 2_666
U4 O2W 2.512(13) .
U5 O16 2.324(9) .
U5 O23 1.750(10) .
U5 O24 1.748(9) .
U5 O27 2.376(12) 2_656
U5 O29 2.334(11) 2_656
U5 O3W 2.539(11) .
U5 O4W 2.410(11) .
P1 O26 1.482(11) .
P1 O27 1.479(11) .
P1 O28 1.577(12) .
P1 C1 1.800(15) .
P2 O3 1.562(9) .
P2 O6 1.529(10) .
P2 O7 1.476(10) .
P2 C3 1.792(13) .
P3 O10 1.492(9) .
P3 O11 1.512(10) .
P3 O12 1.497(17) .
P3 C8 1.791(12) .
P4 O20 1.521(9) .
P4 O21 1.490(10) .
P4 O22 1.489(11) .
P4 C12 1.792(13) .
P5 U1 3.137(3) 2_656
P5 O39 1.539(8) .
P5 O40 1.492(9) .
P5 O41 1.535(9) .
P5 C15 1.798(12) .
P6 O5 1.518(9) .
P6 O15 1.522(9) .
P6 O16 1.511(9) .
P6 C17 1.826(13) .
P7 O4 1.501(10) .
P7 O35 1.575(11) .
P7 O36 1.486(10) .
P7 C22 1.786(14) .
P8 O25 1.482(10) .
P8 O29 1.504(12) .
P8 O30 1.547(12) .
P8 C24 1.804(15) .
O7 U3 2.342(10) 2_756
O11 U4 2.368(10) 1_545
O12 H12 0.8200 .
O17 H17 0.8200 .
O17 C21 1.23(2) .
O20 U2 2.327(9) 2_657
O21 U3 2.330(9) 2_656
O22 H22 0.8200 .
O27 U5 2.376(12) 2_656
O28 H28 0.8200 .
O29 U5 2.334(11) 2_656
O30 H30 0.8200 .
O31 C28 1.27(2) .
O32 C28 1.26(2) .
O33 H33 0.8200 .
O33 C14 1.26(2) .
O34 C14 1.25(2) .
O35 H35 0.8200 .
O36 U3 2.345(10) 2_756
O37 C7 1.21(3) .
O38 H38 0.8200 .
O38 C7 1.31(3) .
O39 U1 2.550(9) 2_656
O39 U2 2.412(8) 2_656
O40 U4 2.341(8) 2_666
O41 U1 2.464(9) 2_656
O42 C21 1.250(19) .
C1 C2 1.400(18) .
C1 C6 1.39(2) .
C2 H2 0.9300 .
C2 C3 1.414(18) .
C3 C4 1.378(19) .
C4 H4 0.9300 .
C4 C5 1.39(2) .
C5 C6 1.41(3) .
C5 C7 1.49(3) .
C6 H6 0.9300 .
C8 C9 1.392(19) .
C8 C13 1.400(17) .
C9 H9 0.9300 .
C9 C10 1.38(2) .
C10 C11 1.38(2) .
C10 C14 1.51(3) .
C11 H11 0.9300 .
C11 C12 1.374(19) .
C12 C13 1.391(18) .
C13 H13 0.9300 .
C15 C16 1.417(17) .
C15 C20 1.383(17) .
C16 H16 0.9300 .
C16 C17 1.394(17) .
C17 C18 1.394(18) .
C18 H18 0.9300 .
C18 C19 1.358(19) .
C19 C20 1.406(18) .
C19 C21 1.505(19) .
C20 H20 0.9300 .
C22 C23 1.422(19) .
C22 C27 1.38(2) .
C23 H23 0.9300 .
C23 C24 1.390(18) .
C24 C25 1.36(2) .
C25 H25 0.9300 .
C25 C26 1.41(2) .
C26 C27 1.39(2) .
C26 C28 1.48(2) .
C27 H27 0.9300 .
O6W H6WA 0.8501 .
O6W H6WB 0.8499 .
O8W H8WA 0.8503 .
O8W H8WB 0.8500 .
O1AA H1AA 0.8501 .
O1AA H1AB 0.8498 .

loop_
_geom_torsion_atom_site_label_1
_geom_torsion_atom_site_label_2
_geom_torsion_atom_site_label_3
_geom_torsion_atom_site_label_4
_geom_torsion
_geom_torsion_site_symmetry_1
_geom_torsion_site_symmetry_4
U1 U2 P2 O3 15.3(4) . .
U1 U2 P2 O6 -169.7(6) . .
U1 U2 P2 O7 -78.7(6) . .
U1 U2 P2 C3 106.2(6) . .
U1 U2 O3 P2 -155.2(6) . .
U1 U2 O6 P2 9.1(5) . .
U1 U2 O10 P3 60(7) . .
U1 P5 O39 U2 130.3(9) 2_656 2_656
U1 P5 O40 U4 50(2) 2_656 2_666
U1 P5 C15 C16 20.6(12) 2_656 .
U1 P5 C15 C20 -154.2(9) 2_656 .
U2 U1 O3 P2 133.4(11) . .
U2 U1 O4 P7 65(7) . .
U2 U1 O5 P6 178.2(6) . .
U2 P2 O3 U1 -136.6(10) . .
U2 P2 O7 U3 4(3) . 2_756
U2 P2 C3 C2 -15.9(14) . .
U2 P2 C3 C4 160.2(13) . .
P1 C1 C2 C3 -179.1(12) . .
P1 C1 C6 C5 -179.5(15) . .
P2 U2 O3 U1 155.2(6) . .
P2 U2 O10 P3 52(9) . .
P2 C3 C4 C5 -176.8(16) . .
P3 C8 C9 C10 175.7(14) . .
P3 C8 C13 C12 -175.3(10) . .
P4 C12 C13 C8 171.1(10) . .
P5 U1 U2 P2 -171.26(9) 2_656 .
P5 U1 U2 O3 -157.6(4) 2_656 .
P5 U1 U2 O6 -176.2(3) 2_656 .
P5 U1 U2 O8 -86.7(3) 2_656 .
P5 U1 U2 O9 93.6(3) 2_656 .
P5 U1 U2 O10 9.4(3) 2_656 .
P5 U1 U2 O20 128.7(6) 2_656 2_657
P5 U1 U2 O39 -16.5(3) 2_656 2_656
P5 U1 O3 U2 19.7(3) 2_656 .
P5 U1 O3 P2 153.1(8) 2_656 .
P5 U1 O4 P7 51(9) 2_656 .
P5 U1 O5 P6 138.6(12) 2_656 .
P5 C15 C16 C17 -176.4(9) . .
P5 C15 C20 C19 178.0(10) . .
P6 C17 C18 C19 -179.4(11) . .
P7 C22 C23 C24 174.5(13) . .
P7 C22 C27 C26 -173.8(17) . .
P8 C24 C25 C26 178.0(18) . .
O1 U1 U2 P2 93.7(3) . .
O1 U1 U2 O3 107.4(5) . .
O1 U1 U2 O6 88.8(4) . .
O1 U1 U2 O8 178.3(5) . .
O1 U1 U2 O9 -1.4(4) . .
O1 U1 U2 O10 -85.6(4) . .
O1 U1 U2 O20 33.7(7) . 2_657
O1 U1 U2 O39 -111.5(5) . 2_656
O1 U1 O3 U2 -67.7(4) . .
O1 U1 O3 P2 65.7(9) . .
O1 U1 O4 P7 -10(7) . .
O1 U1 O5 P6 -133.7(13) . .
O2 U1 U2 P2 -87.0(3) . .
O2 U1 U2 O3 -73.3(5) . .
O2 U1 U2 O6 -91.9(4) . .
O2 U1 U2 O8 -2.4(5) . .
O2 U1 U2 O9 177.9(4) . .
O2 U1 U2 O10 93.7(4) . .
O2 U1 U2 O20 -147.0(7) . 2_657
O2 U1 U2 O39 67.8(5) . 2_656
O2 U1 O3 U2 111.7(4) . .
O2 U1 O3 P2 -114.9(9) . .
O2 U1 O4 P7 170(7) . .
O2 U1 O5 P6 47.0(13) . .
O3 U1 U2 P2 -13.7(4) . .
O3 U1 U2 O6 -18.6(4) . .
O3 U1 U2 O8 70.9(5) . .
O3 U1 U2 O9 -108.8(5) . .
O3 U1 U2 O10 167.0(5) . .
O3 U1 U2 O20 -73.7(7) . 2_657
O3 U1 U2 O39 141.1(5) . 2_656
O3 U1 O4 P7 79(7) . .
O3 U1 O5 P6 -44.5(19) . .
O3 U2 P2 O6 175.0(7) . .
O3 U2 P2 O7 -94.0(7) . .
O3 U2 P2 C3 90.9(7) . .
O3 U2 O6 P2 -2.9(4) . .
O3 U2 O10 P3 74(7) . .
O3 P2 O6 U2 4.2(6) . .
O3 P2 O7 U3 -59(3) . 2_756
O3 P2 C3 C2 44.1(13) . .
O3 P2 C3 C4 -139.9(14) . .
O4 U1 U2 P2 10.1(3) . .
O4 U1 U2 O3 23.8(5) . .
O4 U1 U2 O6 5.1(4) . .
O4 U1 U2 O8 94.7(4) . .
O4 U1 U2 O9 -85.1(4) . .
O4 U1 U2 O10 -169.3(4) . .
O4 U1 U2 O20 -50.0(7) . 2_657
O4 U1 U2 O39 164.8(4) . 2_656
O4 U1 O3 U2 -158.0(4) . .
O4 U1 O3 P2 -24.6(9) . .
O4 U1 O5 P6 -43.8(13) . .
O4 P7 O36 U3 3.0(13) . 2_756
O4 P7 C22 C23 -8.2(14) . .
O4 P7 C22 C27 166.4(14) . .
O5 U1 U2 P2 143.9(7) . .
O5 U1 U2 O3 157.6(8) . .
O5 U1 U2 O6 138.9(8) . .
O5 U1 U2 O8 -131.5(8) . .
O5 U1 U2 O9 48.7(8) . .
O5 U1 U2 O10 -35.5(8) . .
O5 U1 U2 O20 83.9(10) . 2_657
O5 U1 U2 O39 -61.3(8) . 2_656
O5 U1 O3 U2 -157.4(8) . .
O5 U1 O3 P2 -23.9(16) . .
O5 U1 O4 P7 -101(7) . .
O5 P6 O15 U3 149.0(8) . .
O5 P6 O16 U5 31.2(13) . .
O5 P6 C17 C16 -84.6(11) . .
O5 P6 C17 C18 97.9(11) . .
O6 U2 P2 O3 -175.0(7) . .
O6 U2 P2 O7 91.0(8) . .
O6 U2 P2 C3 -84.2(8) . .
O6 U2 O3 U1 158.0(5) . .
O6 U2 O3 P2 2.8(4) . .
O6 U2 O10 P3 -106(6) . .
O6 P2 O3 U1 -140.4(9) . .
O6 P2 O3 U2 -3.9(5) . .
O6 P2 O7 U3 60(3) . 2_756
O6 P2 C3 C2 -68.0(13) . .
O6 P2 C3 C4 108.1(15) . .
O7 U3 O15 P6 -141.8(8) 2_756 .
O7 P2 O3 U1 -15.0(11) . .
O7 P2 O3 U2 121.5(5) . .
O7 P2 O6 U2 -120.7(6) . .
O7 P2 C3 C2 168.1(11) . .
O7 P2 C3 C4 -15.8(16) . .
O8 U2 P2 O3 -89.8(5) . .
O8 U2 P2 O6 85.2(6) . .
O8 U2 P2 O7 176.2(7) . .
O8 U2 P2 C3 1.0(6) . .
O8 U2 O3 U1 -113.6(4) . .
O8 U2 O3 P2 91.2(5) . .
O8 U2 O6 P2 -95.2(6) . .
O8 U2 O10 P3 166(6) . .
O9 U2 P2 O3 89.7(5) . .
O9 U2 P2 O6 -95.3(6) . .
O9 U2 P2 O7 -4.3(7) . .
O9 U2 P2 C3 -179.4(6) . .
O9 U2 O3 U1 66.2(4) . .
O9 U2 O3 P2 -89.0(5) . .
O9 U2 O6 P2 84.2(6) . .
O9 U2 O10 P3 -14(6) . .
O10 U2 P2 O3 24(3) . .
O10 U2 P2 O6 -161(3) . .
O10 U2 P2 O7 -70(3) . .
O10 U2 P2 C3 115(3) . .
O10 U2 O3 U1 -21.7(7) . .
O10 U2 O3 P2 -177.0(5) . .
O10 U2 O6 P2 176.8(6) . .
O10 P3 O11 U4 -44.1(11) . 1_545
O10 P3 C8 C9 163.7(13) . .
O10 P3 C8 C13 -16.0(13) . .
O11 U4 O25 P8 49(2) 1_565 .
O11 U4 O26 P1 147(2) 1_565 .
O11 P3 O10 U2 -5(7) . .
O11 P3 C8 C9 34.0(15) . .
O11 P3 C8 C13 -145.7(10) . .
O12 P3 O10 U2 114(6) . .
O12 P3 O11 U4 179.9(11) . 1_545
O12 P3 C8 C9 -62.9(15) . .
O12 P3 C8 C13 117.4(13) . .
O13 U3 O15 P6 -41.7(9) . .
O14 U3 O15 P6 136.6(9) . .
O15 P6 O5 U1 88.7(13) . .
O15 P6 O16 U5 153.8(10) . .
O15 P6 C17 C16 157.9(10) . .
O15 P6 C17 C18 -19.6(12) . .
O16 P6 O5 U1 -145.7(12) . .
O16 P6 O15 U3 26.0(10) . .
O16 P6 C17 C16 35.4(12) . .
O16 P6 C17 C18 -142.0(10) . .
O18 U4 O25 P8 -42.1(18) . .
O18 U4 O26 P1 56(2) . .
O19 U4 O25 P8 137.6(18) . .
O19 U4 O26 P1 -124(2) . .
O20 U2 P2 O3 176.1(5) 2_657 .
O20 U2 P2 O6 -8.9(6) 2_657 .
O20 U2 P2 O7 82.1(6) 2_657 .
O20 U2 P2 C3 -93.1(6) 2_657 .
O20 U2 O3 U1 149.8(4) 2_657 .
O20 U2 O3 P2 -5.4(6) 2_657 .
O20 U2 O6 P2 171.2(6) 2_657 .
O20 U2 O10 P3 -100(6) 2_657 .
O20 P4 O21 U3 42.1(15) . 2_656
O20 P4 C12 C11 86.2(13) . .
O20 P4 C12 C13 -91.6(11) . .
O21 U3 O15 P6 46.5(8) 2_656 .
O21 P4 O20 U2 158.0(8) . 2_657
O21 P4 C12 C11 -36.6(14) . .
O21 P4 C12 C13 145.6(11) . .
O22 P4 O20 U2 -77.2(10) . 2_657
O22 P4 O21 U3 -85.9(14) . 2_656
O22 P4 C12 C11 -151.6(12) . .
O22 P4 C12 C13 30.6(12) . .
O23 U5 O16 P6 -82.0(13) . .
O24 U5 O16 P6 95.8(12) . .
O25 U4 O26 P1 -33(2) . .
O25 P8 O29 U5 71.4(14) . 2_656
O25 P8 C24 C23 164.5(13) . .
O25 P8 C24 C25 -16.5(19) . .
O26 U4 O25 P8 48.6(17) . .
O26 P1 O27 U5 65.8(14) . 2_656
O26 P1 C1 C2 -156.2(14) . .
O26 P1 C1 C6 30.5(17) . .
O27 U5 O16 P6 172.7(11) 2_656 .
O27 P1 O26 U4 -40(2) . .
O27 P1 C1 C2 -27.2(18) . .
O27 P1 C1 C6 159.6(15) . .
O28 P1 O26 U4 -159.4(19) . .
O28 P1 O27 U5 -172.1(12) . 2_656
O28 P1 C1 C2 86.5(16) . .
O28 P1 C1 C6 -86.7(16) . .
O29 U5 O16 P6 9.5(18) 2_656 .
O29 P8 O25 U4 -24(2) . .
O29 P8 C24 C23 36.8(16) . .
O29 P8 C24 C25 -144.3(17) . .
O30 P8 O25 U4 100.7(18) . .
O30 P8 O29 U5 -53.7(14) . 2_656
O30 P8 C24 C23 -78.7(15) . .
O30 P8 C24 C25 100.2(17) . .
O35 P7 O4 U1 96(7) . .
O35 P7 O36 U3 -118.7(10) . 2_756
O35 P7 C22 C23 107.5(13) . .
O35 P7 C22 C27 -77.9(16) . .
O36 U3 O15 P6 -128.4(9) 2_756 .
O36 P7 O4 U1 -26(7) . .
O36 P7 C22 C23 -136.5(12) . .
O36 P7 C22 C27 38.1(17) . .
O39 U1 U2 P2 -154.8(3) 2_656 .
O39 U1 U2 O3 -141.1(5) 2_656 .
O39 U1 U2 O6 -159.7(4) 2_656 .
O39 U1 U2 O8 -70.2(5) 2_656 .
O39 U1 U2 O9 110.1(4) 2_656 .
O39 U1 U2 O10 25.9(4) 2_656 .
O39 U1 U2 O20 145.2(7) 2_656 2_657
O39 U1 O3 U2 22.9(3) 2_656 .
O39 U1 O3 P2 156.4(10) 2_656 .
O39 U1 O4 P7 80(7) 2_656 .
O39 U1 O5 P6 135.1(12) 2_656 .
O39 U2 P2 O3 0.4(5) 2_656 .
O39 U2 P2 O6 175.4(6) 2_656 .
O39 U2 P2 O7 -93.7(6) 2_656 .
O39 U2 P2 C3 91.2(6) 2_656 .
O39 U2 O3 U1 -24.4(3) 2_656 .
O39 U2 O3 P2 -179.6(5) 2_656 .
O39 U2 O6 P2 -5.6(7) 2_656 .
O39 U2 O10 P3 76(6) 2_656 .
O39 P5 O40 U4 110.9(19) . 2_666
O39 P5 O41 U1 0.7(5) . 2_656
O39 P5 C15 C16 -39.1(11) . .
O39 P5 C15 C20 146.2(10) . .
O40 U4 O25 P8 -129.6(16) 2_666 .
O40 U4 O26 P1 144.2(18) 2_666 .
O40 P5 O39 U1 -124.1(5) . 2_656
O40 P5 O39 U2 6.1(10) . 2_656
O40 P5 O41 U1 124.0(5) . 2_656
O40 P5 C15 C16 -163.2(10) . .
O40 P5 C15 C20 22.1(12) . .
O41 U1 U2 P2 179.2(2) 2_656 .
O41 U1 U2 O3 -167.1(4) 2_656 .
O41 U1 U2 O6 174.2(3) 2_656 .
O41 U1 U2 O8 -96.2(4) 2_656 .
O41 U1 U2 O9 84.0(4) 2_656 .
O41 U1 U2 O10 -0.2(3) 2_656 .
O41 U1 U2 O20 119.2(7) 2_656 2_657
O41 U1 U2 O39 -26.0(4) 2_656 2_656
O41 U1 O3 U2 15.6(5) 2_656 .
O41 U1 O3 P2 149.0(8) 2_656 .
O41 U1 O4 P7 -89(7) 2_656 .
O41 U1 O5 P6 141.5(13) 2_656 .
O41 P5 O39 U1 -0.7(5) . 2_656
O41 P5 O39 U2 129.6(7) . 2_656
O41 P5 O40 U4 -7(2) . 2_666
O41 P5 C15 C16 74.5(11) . .
O41 P5 C15 C20 -100.2(10) . .
O1W U3 O15 P6 48.4(13) . .
O2W U4 O25 P8 -134.1(19) . .
O2W U4 O26 P1 -38(3) . .
O3W U5 O16 P6 -162.5(13) . .
O4W U5 O16 P6 8.1(12) . .
C1 P1 O26 U4 85(2) . .
C1 P1 O27 U5 -57.0(15) . 2_656
C1 C2 C3 P2 178.9(12) . .
C1 C2 C3 C4 3(2) . .
C2 C1 C6 C5 7(3) . .
C2 C3 C4 C5 -1(3) . .
C3 P2 O3 U1 104.3(9) . .
C3 P2 O3 U2 -119.2(5) . .
C3 P2 O6 U2 120.8(5) . .
C3 P2 O7 U3 180(3) . 2_756
C3 C4 C5 C6 2(3) . .
C3 C4 C5 C7 180(2) . .
C4 C5 C6 C1 -5(3) . .
C4 C5 C7 O37 3(4) . .
C4 C5 C7 O38 168(2) . .
C6 C1 C2 C3 -6(3) . .
C6 C5 C7 O37 -179(2) . .
C6 C5 C7 O38 -14(3) . .
C7 C5 C6 C1 177(2) . .
C8 P3 O10 U2 -131(6) . .
C8 P3 O11 U4 80.6(10) . 1_545
C8 C9 C10 C11 6(3) . .
C8 C9 C10 C14 -177.0(18) . .
C9 C8 C13 C12 5(2) . .
C9 C10 C11 C12 -8(3) . .
C9 C10 C14 O33 -5(3) . .
C9 C10 C14 O34 175(2) . .
C10 C11 C12 P4 -169.9(14) . .
C10 C11 C12 C13 8(2) . .
C11 C10 C14 O33 172(2) . .
C11 C10 C14 O34 -8(3) . .
C11 C12 C13 C8 -7(2) . .
C12 P4 O20 U2 38.2(10) . 2_657
C12 P4 O21 U3 162.2(12) . 2_656
C13 C8 C9 C10 -5(2) . .
C14 C10 C11 C12 175.2(17) . .
C15 P5 O39 U1 115.1(5) . 2_656
C15 P5 O39 U2 -114.7(8) . 2_656
C15 P5 O40 U4 -126.1(19) . 2_666
C15 P5 O41 U1 -117.4(5) . 2_656
C15 C16 C17 P6 -178.9(9) . .
C15 C16 C17 C18 -1.4(18) . .
C16 C15 C20 C19 3.3(19) . .
C16 C17 C18 C19 3(2) . .
C17 P6 O5 U1 -26.5(14) . .
C17 P6 O15 U3 -92.6(9) . .
C17 P6 O16 U5 -89.3(12) . .
C17 C18 C19 C20 -2(2) . .
C17 C18 C19 C21 178.8(14) . .
C18 C19 C20 C15 -2(2) . .
C18 C19 C21 O17 4(3) . .
C18 C19 C21 O42 -175.6(18) . .
C20 C15 C16 C17 -1.8(19) . .
C20 C19 C21 O17 -175.4(19) . .
C20 C19 C21 O42 5(3) . .
C21 C19 C20 C15 178.0(14) . .
C22 P7 O4 U1 -149(7) . .
C22 P7 O36 U3 125.2(10) . 2_756
C22 C23 C24 P8 -179.8(12) . .
C22 C23 C24 C25 1(3) . .
C23 C22 C27 C26 1(3) . .
C23 C24 C25 C26 -3(3) . .
C24 P8 O25 U4 -144.9(17) . .
C24 P8 O29 U5 -167.8(11) . 2_656
C24 C25 C26 C27 4(4) . .
C24 C25 C26 C28 -176(2) . .
C25 C26 C27 C22 -3(4) . .
C25 C26 C28 O31 -13(4) . .
C25 C26 C28 O32 175(3) . .
C27 C22 C23 C24 0(2) . .
C27 C26 C28 O31 167(2) . .
C27 C26 C28 O32 -5(4) . .
C28 C26 C27 C22 177(2) . .
